data_7705980
loop_
_publ_author_name
'Cheng, Ming-Chuan'
'Lee, Gene-Hsiang'
'Lin, Tien-Sung'
'Liu, Yu-Chiao'
'Chiang, Ming-Hsi'
'Peng, Shie-Ming'

_publ_section_title
;
 A new series of heteronuclear metal strings,
 MRhRh(dpa)<sub>4</sub>Cl<sub>2</sub> and
 MRhRhM(dpa)<sub>4</sub>X<sub>2</sub>, from the reactions of
 Rh<sub>2</sub>(dpa)<sub>4</sub> with metal ions of group 7 to group 12.
;
_journal_issue 2
_journal_name_full 'Dalton transactions (Cambridge, England : 2003)'
_journal_page_first 520
_journal_page_last 534
_journal_paper_doi 10.1039/d0dt03311a
_journal_volume 50
_journal_year 2021
_chemical_formula_sum 'C44 H42 Cd Cl2 N12 O Rh2'
_chemical_formula_weight 1144.01
_space_group_crystal_system monoclinic
_space_group_IT_number 14
_space_group_name_Hall '-P 2ybc'
_space_group_name_H-M_alt 'P 1 21/c 1'
_atom_sites_solution_hydrogens geom
_audit_creation_method SHELXL-2018/3
_audit_update_record
;
2020-09-21 deposited with the CCDC.	2020-12-03 downloaded from the CCDC.
;
_cell_angle_alpha 90
_cell_angle_beta 98.6243(9)
_cell_angle_gamma 90
_cell_formula_units_Z 4
_cell_length_a 16.1176(7)
_cell_length_b 15.8659(6)
_cell_length_c 17.1805(7)
_cell_measurement_reflns_used 9531
_cell_measurement_temperature 150(2)
_cell_measurement_theta_max 27.30
_cell_measurement_theta_min 2.28
_cell_volume 4343.7(3)
_computing_cell_refinement 'Bruker SAINT'
_computing_data_collection 'Bruker SMART'
_computing_data_reduction 'Bruker SAINT'
_computing_molecular_graphics 'Bruker SHELXTL'
_computing_publication_material 'Bruker SHELXTL'
_computing_structure_refinement 'SHELXL-2018/3 (Sheldrick, 2018)'
_computing_structure_solution 'Bruker SHELXTL'
_diffrn_ambient_temperature 150(2)
_diffrn_measured_fraction_theta_full 1.000
_diffrn_measured_fraction_theta_max 1.000
_diffrn_measurement_device_type 'BRUKER SMART APEXCCD area detector'
_diffrn_measurement_method 'omega scans'
_diffrn_radiation_type MoK\a
_diffrn_radiation_wavelength 0.71073
_diffrn_reflns_av_R_equivalents 0.0334
_diffrn_reflns_av_unetI/netI 0.0328
_diffrn_reflns_Laue_measured_fraction_full 1.000
_diffrn_reflns_Laue_measured_fraction_max 1.000
_diffrn_reflns_limit_h_max 20
_diffrn_reflns_limit_h_min -20
_diffrn_reflns_limit_k_max 20
_diffrn_reflns_limit_k_min -18
_diffrn_reflns_limit_l_max 19
_diffrn_reflns_limit_l_min -22
_diffrn_reflns_number 33084
_diffrn_reflns_point_group_measured_fraction_full 1.000
_diffrn_reflns_point_group_measured_fraction_max 1.000
_diffrn_reflns_theta_full 25.242
_diffrn_reflns_theta_max 27.496
_diffrn_reflns_theta_min 1.278
_exptl_absorpt_coefficient_mu 1.410
_exptl_absorpt_correction_T_max 0.7456
_exptl_absorpt_correction_T_min 0.7018
_exptl_absorpt_correction_type multi-scan
_exptl_absorpt_process_details 'Bruker SADABS'
_exptl_crystal_colour green
_exptl_crystal_density_diffrn 1.749
_exptl_crystal_density_meas ?
_exptl_crystal_description block
_exptl_crystal_F_000 2280
_exptl_crystal_size_max 0.260
_exptl_crystal_size_mid 0.240
_exptl_crystal_size_min 0.240
_refine_diff_density_max 0.991
_refine_diff_density_min -0.867
_refine_diff_density_rms 0.109
_refine_ls_extinction_method none
_refine_ls_goodness_of_fit_ref 1.315
_refine_ls_hydrogen_treatment constr
_refine_ls_matrix_type full
_refine_ls_number_parameters 730
_refine_ls_number_reflns 9963
_refine_ls_number_restraints 312
_refine_ls_restrained_S_all 1.300
_refine_ls_R_factor_all 0.0653
_refine_ls_R_factor_gt 0.0590
_refine_ls_shift/su_max 0.004
_refine_ls_shift/su_mean 0.000
_refine_ls_structure_factor_coef Fsqd
_refine_ls_weighting_details 'w=1/[\s^2^(Fo^2^)+(0.0010P)^2^+21.8509P] where P=(Fo^2^+2Fc^2^)/3'
_refine_ls_weighting_scheme calc
_refine_ls_wR_factor_gt 0.1078
_refine_ls_wR_factor_ref 0.1101
_reflns_Friedel_coverage 0.000
_reflns_number_gt 9050
_reflns_number_total 9963
_reflns_threshold_expression 'I > 2\s(I)'
_cod_data_source_file d0dt03311a2.cif
_cod_data_source_block ic17037_disorder
_cod_depositor_comments
;
The following automatic conversions were performed:

data item '_exptl_crystal_density_meas' value 'not_measured' was
changed to '?' -- the value is perceived as not measured.

Automatic conversion script
Id: cif_fix_values 7556 2019-12-06 15:28:31Z antanas 

 Adding full bibliography for 7705966--7705984.cif.
;
_cod_original_sg_symbol_H-M 'P 21/c'
_cod_database_code 7705980
_shelx_shelxl_version_number 2018/3
_shelx_space_group_comment
; 
The symmetry employed for this shelxl refinement is uniquely defined 
by the following loop, which should always be used as a source of 
symmetry information in preference to the above space-group names. 
They are only intended as comments. 
;
_shelx_estimated_absorpt_t_min 0.711
_shelx_estimated_absorpt_t_max 0.728

loop_
_space_group_symop_operation_xyz
'x, y, z'
'-x, y+1/2, -z+1/2'
'-x, -y, -z'
'x, -y-1/2, z-1/2'

loop_
_atom_site_label
_atom_site_type_symbol
_atom_site_fract_x
_atom_site_fract_y
_atom_site_fract_z
_atom_site_U_iso_or_equiv
_atom_site_adp_type
_atom_site_occupancy
_atom_site_site_symmetry_order
_atom_site_calc_flag
_atom_site_refinement_flags_posn
_atom_site_refinement_flags_adp
_atom_site_refinement_flags_occupancy
_atom_site_disorder_assembly
_atom_site_disorder_group
Cd1 Cd 0.37240(10) 0.44805(10) 0.18388(10) 0.0270(3) Uani 0.674(4) 1 d . . P A 1
Rh1 Rh 0.15191(10) 0.57846(10) 0.32595(10) 0.0223(2) Uani 0.674(4) 1 d . . P A 1
Cl1 Cl 0.0433(4) 0.6477(3) 0.3955(3) 0.0379(7) Uani 0.674(4) 1 d . . P A 1
Cl2 Cl 0.4772(6) 0.3851(7) 0.1141(7) 0.0411(10) Uani 0.674(4) 1 d . . P A 1
Cd1' Cd 0.1416(2) 0.59355(19) 0.34242(18) 0.0223(2) Uani 0.326(4) 1 d . . P A 2
Rh1' Rh 0.3547(2) 0.4581(3) 0.1944(2) 0.0270(3) Uani 0.326(4) 1 d . . P A 2
Cl1' Cl 0.0485(9) 0.6684(7) 0.4100(8) 0.0379(7) Uani 0.326(4) 1 d . . P A 2
Cl2' Cl 0.4635(14) 0.3940(16) 0.1198(17) 0.0411(10) Uani 0.326(4) 1 d . . P A 2
Rh2 Rh 0.25394(2) 0.51802(2) 0.25920(2) 0.01835(9) Uani 1 1 d . . . . .
N1 N 0.1075(8) 0.4531(8) 0.3388(7) 0.0181(15) Uani 0.674(4) 1 d . U P A 1
N2 N 0.1796(11) 0.4137(12) 0.2384(10) 0.0202(16) Uani 0.674(4) 1 d . U P A 1
N3 N 0.2589(7) 0.3752(8) 0.1426(8) 0.0223(16) Uani 0.674(4) 1 d . U P A 1
N4 N 0.2000(6) 0.6934(6) 0.2975(7) 0.0210(16) Uani 0.674(4) 1 d . U P A 1
N5 N 0.3210(10) 0.6256(12) 0.2772(11) 0.0211(16) Uani 0.674(4) 1 d . U P A 1
N6 N 0.4400(8) 0.5470(7) 0.2543(7) 0.0229(16) Uani 0.674(4) 1 d . U P A 1
N7 N 0.0755(10) 0.5766(11) 0.2217(7) 0.0227(15) Uani 0.674(4) 1 d . U P A 1
N8 N 0.1901(8) 0.5662(10) 0.1571(10) 0.0185(15) Uani 0.674(4) 1 d . U P A 1
N9 N 0.3103(6) 0.5519(8) 0.0974(6) 0.0228(16) Uani 0.674(4) 1 d . U P A 1
N10 N 0.2404(5) 0.5713(6) 0.4257(5) 0.0225(15) Uani 0.674(4) 1 d . U P A 1
N11 N 0.3100(11) 0.4697(16) 0.3625(14) 0.0209(15) Uani 0.674(4) 1 d . U P A 1
N12 N 0.3899(8) 0.3746(8) 0.3026(6) 0.0222(15) Uani 0.674(4) 1 d . U P A 1
C1 C 0.0582(8) 0.4339(8) 0.3947(8) 0.0266(19) Uani 0.674(4) 1 d . U P A 1
H1 H 0.049345 0.476566 0.431353 0.032 Uiso 0.674(4) 1 calc R U P A 1
C2 C 0.0207(7) 0.3570(7) 0.4014(7) 0.0277(19) Uani 0.674(4) 1 d . U P A 1
H2 H -0.017040 0.347917 0.438069 0.033 Uiso 0.674(4) 1 calc R U P A 1
C3 C 0.0403(10) 0.2940(10) 0.3524(8) 0.031(2) Uani 0.674(4) 1 d . U P A 1
H3 H 0.018876 0.238624 0.356468 0.037 Uiso 0.674(4) 1 calc R U P A 1
C4 C 0.0899(7) 0.3117(9) 0.2992(8) 0.0245(18) Uani 0.674(4) 1 d . U P A 1
H4 H 0.099717 0.268074 0.263843 0.029 Uiso 0.674(4) 1 calc R U P A 1
C5 C 0.1280(11) 0.3882(8) 0.2915(10) 0.0179(16) Uani 0.674(4) 1 d . U P A 1
C6 C 0.1877(6) 0.3704(9) 0.1742(8) 0.0190(17) Uani 0.674(4) 1 d . U P A 1
C7 C 0.1178(7) 0.3242(8) 0.1310(8) 0.0271(19) Uani 0.674(4) 1 d . U P A 1
H7 H 0.066120 0.321378 0.151115 0.033 Uiso 0.674(4) 1 calc R U P A 1
C8 C 0.1256(6) 0.2846(7) 0.0612(7) 0.0277(18) Uani 0.674(4) 1 d . U P A 1
H8 H 0.079917 0.253451 0.033967 0.033 Uiso 0.674(4) 1 calc R U P A 1
C9 C 0.2002(6) 0.2901(8) 0.0311(7) 0.0312(19) Uani 0.674(4) 1 d . U P A 1
H9 H 0.207669 0.262769 -0.016582 0.037 Uiso 0.674(4) 1 calc R U P A 1
C10 C 0.2633(6) 0.3374(7) 0.0735(7) 0.0261(18) Uani 0.674(4) 1 d . U P A 1
H10 H 0.313942 0.343696 0.051951 0.031 Uiso 0.674(4) 1 calc R U P A 1
C11 C 0.1511(5) 0.7642(6) 0.2895(6) 0.0263(18) Uani 0.674(4) 1 d . U P A 1
H11 H 0.094159 0.759282 0.297235 0.032 Uiso 0.674(4) 1 calc R U P A 1
C12 C 0.1796(6) 0.8415(7) 0.2710(6) 0.033(2) Uani 0.674(4) 1 d . U P A 1
H12 H 0.143213 0.888870 0.265949 0.040 Uiso 0.674(4) 1 calc R U P A 1
C13 C 0.2630(6) 0.8499(7) 0.2597(6) 0.0305(19) Uani 0.674(4) 1 d . U P A 1
H13 H 0.285393 0.903247 0.248883 0.037 Uiso 0.674(4) 1 calc R U P A 1
C14 C 0.3123(7) 0.7778(9) 0.2647(8) 0.0290(19) Uani 0.674(4) 1 d . U P A 1
H14 H 0.368810 0.781837 0.255498 0.035 Uiso 0.674(4) 1 calc R U P A 1
C15 C 0.2799(7) 0.6981(9) 0.2832(8) 0.0213(18) Uani 0.674(4) 1 d . U P A 1
C16 C 0.4072(8) 0.6137(7) 0.2884(6) 0.0189(17) Uani 0.674(4) 1 d . U P A 1
C17 C 0.4659(8) 0.6679(9) 0.3393(8) 0.028(2) Uani 0.674(4) 1 d . U P A 1
H17 H 0.445015 0.714715 0.364926 0.034 Uiso 0.674(4) 1 calc R U P A 1
C18 C 0.5499(7) 0.6522(7) 0.3504(6) 0.0298(19) Uani 0.674(4) 1 d . U P A 1
H18 H 0.587434 0.688337 0.382714 0.036 Uiso 0.674(4) 1 calc R U P A 1
C19 C 0.5802(7) 0.5832(6) 0.3144(6) 0.0318(19) Uani 0.674(4) 1 d . U P A 1
H19 H 0.638567 0.571042 0.321342 0.038 Uiso 0.674(4) 1 calc R U P A 1
C20 C 0.5229(7) 0.5325(7) 0.2680(6) 0.0298(19) Uani 0.674(4) 1 d . U P A 1
H20 H 0.543653 0.484326 0.244242 0.036 Uiso 0.674(4) 1 calc R U P A 1
C21 C -0.0077(9) 0.5677(10) 0.2202(6) 0.0292(19) Uani 0.674(4) 1 d . U P A 1
H21 H -0.028440 0.566515 0.269105 0.035 Uiso 0.674(4) 1 calc R U P A 1
C22 C -0.0643(7) 0.5604(7) 0.1530(5) 0.0309(19) Uani 0.674(4) 1 d . U P A 1
H22 H -0.122269 0.552523 0.155384 0.037 Uiso 0.674(4) 1 calc R U P A 1
C23 C -0.0353(7) 0.5648(8) 0.0813(6) 0.031(2) Uani 0.674(4) 1 d . U P A 1
H23 H -0.073616 0.563722 0.033563 0.037 Uiso 0.674(4) 1 calc R U P A 1
C24 C 0.0490(8) 0.5706(10) 0.0797(9) 0.028(2) Uani 0.674(4) 1 d . U P A 1
H24 H 0.068845 0.572547 0.030389 0.033 Uiso 0.674(4) 1 calc R U P A 1
C25 C 0.1049(9) 0.5737(11) 0.1469(10) 0.0196(17) Uani 0.674(4) 1 d . U P A 1
C26 C 0.2337(5) 0.5904(8) 0.0980(7) 0.0191(16) Uani 0.674(4) 1 d . U P A 1
C27 C 0.2090(6) 0.6500(9) 0.0393(8) 0.0285(19) Uani 0.674(4) 1 d . U P A 1
H27 H 0.156735 0.677967 0.038227 0.034 Uiso 0.674(4) 1 calc R U P A 1
C28 C 0.2577(5) 0.6692(7) -0.0165(6) 0.0305(19) Uani 0.674(4) 1 d . U P A 1
H28 H 0.238834 0.709626 -0.056054 0.037 Uiso 0.674(4) 1 calc R U P A 1
C29 C 0.3350(6) 0.6299(7) -0.0160(6) 0.035(2) Uani 0.674(4) 1 d . U P A 1
H29 H 0.369571 0.642246 -0.054645 0.042 Uiso 0.674(4) 1 calc R U P A 1
C30 C 0.3589(6) 0.5728(8) 0.0427(6) 0.030(2) Uani 0.674(4) 1 d . U P A 1
H30 H 0.412226 0.546592 0.045174 0.037 Uiso 0.674(4) 1 calc R U P A 1
C31 C 0.2376(6) 0.6245(6) 0.4864(6) 0.0298(19) Uani 0.674(4) 1 d . U P A 1
H31 H 0.189211 0.658866 0.485751 0.036 Uiso 0.674(4) 1 calc R U P A 1
C32 C 0.3009(6) 0.6318(6) 0.5491(6) 0.0347(19) Uani 0.674(4) 1 d . U P A 1
H32 H 0.296502 0.671216 0.589980 0.042 Uiso 0.674(4) 1 calc R U P A 1
C33 C 0.3714(6) 0.5811(7) 0.5522(6) 0.0329(19) Uani 0.674(4) 1 d . U P A 1
H33 H 0.416392 0.585456 0.594623 0.039 Uiso 0.674(4) 1 calc R U P A 1
C34 C 0.3745(6) 0.5244(8) 0.4923(7) 0.0300(19) Uani 0.674(4) 1 d . U P A 1
H34 H 0.421607 0.488044 0.494265 0.036 Uiso 0.674(4) 1 calc R U P A 1
C35 C 0.3076(6) 0.5190(9) 0.4263(8) 0.0215(17) Uani 0.674(4) 1 d . U P A 1
C36 C 0.3577(12) 0.3981(14) 0.3681(10) 0.0234(19) Uani 0.674(4) 1 d . U P A 1
C37 C 0.3706(6) 0.3445(9) 0.4335(8) 0.0285(19) Uani 0.674(4) 1 d . U P A 1
H37 H 0.344753 0.357432 0.478250 0.034 Uiso 0.674(4) 1 calc R U P A 1
C38 C 0.4187(6) 0.2747(7) 0.4346(6) 0.0296(19) Uani 0.674(4) 1 d . U P A 1
H38 H 0.428088 0.240470 0.480448 0.036 Uiso 0.674(4) 1 calc R U P A 1
C39 C 0.4550(7) 0.2527(7) 0.3681(5) 0.0330(19) Uani 0.674(4) 1 d . U P A 1
H39 H 0.490596 0.204969 0.367877 0.040 Uiso 0.674(4) 1 calc R U P A 1
C40 C 0.4364(7) 0.3033(7) 0.3039(5) 0.0288(19) Uani 0.674(4) 1 d . U P A 1
H40 H 0.457369 0.287711 0.257102 0.035 Uiso 0.674(4) 1 calc R U P A 1
N1' N 0.1168(17) 0.4613(17) 0.3485(16) 0.0181(15) Uani 0.326(4) 1 d . . P A 2
N2' N 0.187(2) 0.410(3) 0.247(2) 0.0202(16) Uani 0.326(4) 1 d . . P A 2
N3' N 0.2465(16) 0.3656(17) 0.1377(18) 0.0223(16) Uani 0.326(4) 1 d . . P A 2
N4' N 0.2126(14) 0.7066(14) 0.2956(16) 0.0210(16) Uani 0.326(4) 1 d . . P A 2
N5' N 0.331(2) 0.622(3) 0.282(2) 0.0211(16) Uani 0.326(4) 1 d . . P A 2
N6' N 0.4480(17) 0.5577(16) 0.2651(15) 0.0229(16) Uani 0.326(4) 1 d . . P A 2
N7' N 0.074(2) 0.577(2) 0.2085(16) 0.0227(15) Uani 0.326(4) 1 d . . P A 2
N8' N 0.2014(18) 0.572(2) 0.158(2) 0.0185(15) Uani 0.326(4) 1 d . . P A 2
N9' N 0.3254(14) 0.5474(16) 0.1088(14) 0.0228(16) Uani 0.326(4) 1 d . . P A 2
N10' N 0.2586(12) 0.5690(14) 0.4395(12) 0.0225(15) Uani 0.326(4) 1 d . . P A 2
N11' N 0.319(2) 0.471(3) 0.364(3) 0.0209(15) Uani 0.326(4) 1 d . . P A 2
N12' N 0.3831(17) 0.3785(18) 0.2877(13) 0.0222(15) Uani 0.326(4) 1 d . . P A 2
C1' C 0.0684(18) 0.4458(19) 0.4030(18) 0.0266(19) Uani 0.326(4) 1 d . . P A 2
H1' H 0.057814 0.490536 0.436923 0.032 Uiso 0.326(4) 1 calc R U P A 2
C2' C 0.0337(16) 0.3706(16) 0.4130(15) 0.0277(19) Uani 0.326(4) 1 d . . P A 2
H2' H -0.001274 0.363247 0.452319 0.033 Uiso 0.326(4) 1 calc R U P A 2
C3' C 0.050(2) 0.301(2) 0.3641(18) 0.031(2) Uani 0.326(4) 1 d . . P A 2
H3' H 0.022633 0.248996 0.369486 0.037 Uiso 0.326(4) 1 calc R U P A 2
C4' C 0.1062(16) 0.310(2) 0.3059(18) 0.0245(18) Uani 0.326(4) 1 d . . P A 2
H4' H 0.126039 0.264502 0.277780 0.029 Uiso 0.326(4) 1 calc R U P A 2
C5' C 0.129(2) 0.4009(19) 0.297(2) 0.0179(16) Uani 0.326(4) 1 d . . P A 2
C6' C 0.1720(15) 0.3673(19) 0.1669(17) 0.0190(17) Uani 0.326(4) 1 d . . P A 2
C7' C 0.1015(16) 0.3341(18) 0.1281(18) 0.0271(19) Uani 0.326(4) 1 d . . P A 2
H7' H 0.050253 0.339073 0.148760 0.033 Uiso 0.326(4) 1 calc R U P A 2
C8' C 0.1034(13) 0.2945(15) 0.0609(14) 0.0277(18) Uani 0.326(4) 1 d . . P A 2
H8' H 0.053740 0.269798 0.033668 0.033 Uiso 0.326(4) 1 calc R U P A 2
C9' C 0.1770(14) 0.2890(17) 0.0304(16) 0.0312(19) Uani 0.326(4) 1 d . . P A 2
H9' H 0.178518 0.258815 -0.017096 0.037 Uiso 0.326(4) 1 calc R U P A 2
C10' C 0.2451(14) 0.3250(15) 0.0661(15) 0.0261(18) Uani 0.326(4) 1 d . . P A 2
H10' H 0.294783 0.323172 0.042591 0.031 Uiso 0.326(4) 1 calc R U P A 2
C11' C 0.1721(13) 0.7818(13) 0.2890(13) 0.0263(18) Uani 0.326(4) 1 d . . P A 2
H11' H 0.115831 0.783475 0.299433 0.032 Uiso 0.326(4) 1 calc R U P A 2
C12' C 0.2067(14) 0.8537(14) 0.2688(13) 0.033(2) Uani 0.326(4) 1 d . . P A 2
H12' H 0.176046 0.905085 0.264739 0.040 Uiso 0.326(4) 1 calc R U P A 2
C13' C 0.2883(13) 0.8505(15) 0.2540(14) 0.0305(19) Uani 0.326(4) 1 d . . P A 2
H13' H 0.315457 0.900393 0.240433 0.037 Uiso 0.326(4) 1 calc R U P A 2
C14' C 0.3293(16) 0.777(2) 0.2587(18) 0.0290(19) Uani 0.326(4) 1 d . . P A 2
H14' H 0.385977 0.775573 0.249489 0.035 Uiso 0.326(4) 1 calc R U P A 2
C15' C 0.2926(17) 0.705(2) 0.2761(17) 0.0213(18) Uani 0.326(4) 1 d . . P A 2
C16' C 0.4137(17) 0.6246(16) 0.3011(15) 0.0189(17) Uani 0.326(4) 1 d . . P A 2
C17' C 0.4561(19) 0.6774(19) 0.3496(17) 0.028(2) Uani 0.326(4) 1 d . . P A 2
H17' H 0.428695 0.721749 0.372810 0.034 Uiso 0.326(4) 1 calc R U P A 2
C18' C 0.5400(14) 0.6674(15) 0.3663(13) 0.0298(19) Uani 0.326(4) 1 d . . P A 2
H18' H 0.572325 0.703941 0.402702 0.036 Uiso 0.326(4) 1 calc R U P A 2
C19' C 0.5771(14) 0.6063(14) 0.3315(13) 0.0318(19) Uani 0.326(4) 1 d . . P A 2
H19' H 0.636598 0.602604 0.340384 0.038 Uiso 0.326(4) 1 calc R U P A 2
C20' C 0.5327(15) 0.5492(15) 0.2838(14) 0.0298(19) Uani 0.326(4) 1 d . . P A 2
H20' H 0.560480 0.503262 0.263348 0.036 Uiso 0.326(4) 1 calc R U P A 2
C21' C -0.0117(19) 0.569(2) 0.2028(15) 0.0292(19) Uani 0.326(4) 1 d . . P A 2
H21' H -0.036504 0.563348 0.249271 0.035 Uiso 0.326(4) 1 calc R U P A 2
C22' C -0.0618(15) 0.5701(15) 0.1308(13) 0.0309(19) Uani 0.326(4) 1 d . . P A 2
H22' H -0.121227 0.568822 0.126677 0.037 Uiso 0.326(4) 1 calc R U P A 2
C23' C -0.0233(15) 0.5726(17) 0.0657(15) 0.031(2) Uani 0.326(4) 1 d . . P A 2
H23' H -0.056003 0.570933 0.014882 0.037 Uiso 0.326(4) 1 calc R U P A 2
C24' C 0.0611(19) 0.577(2) 0.0726(19) 0.028(2) Uani 0.326(4) 1 d . . P A 2
H24' H 0.086622 0.580542 0.026328 0.033 Uiso 0.326(4) 1 calc R U P A 2
C25' C 0.1166(19) 0.578(2) 0.153(2) 0.0196(17) Uani 0.326(4) 1 d . . P A 2
C26' C 0.2521(14) 0.5867(17) 0.1015(16) 0.0191(16) Uani 0.326(4) 1 d . . P A 2
C27' C 0.2280(15) 0.650(2) 0.0420(18) 0.0285(19) Uani 0.326(4) 1 d . . P A 2
H27' H 0.176725 0.680529 0.038699 0.034 Uiso 0.326(4) 1 calc R U P A 2
C28' C 0.2852(13) 0.6642(15) -0.0106(13) 0.0305(19) Uani 0.326(4) 1 d . . P A 2
H28' H 0.271881 0.702522 -0.053105 0.037 Uiso 0.326(4) 1 calc R U P A 2
C29' C 0.3584(14) 0.6235(15) -0.0007(14) 0.035(2) Uani 0.326(4) 1 d . . P A 2
H29' H 0.397824 0.633359 -0.035623 0.042 Uiso 0.326(4) 1 calc R U P A 2
C30' C 0.3762(15) 0.5684(17) 0.0593(14) 0.030(2) Uani 0.326(4) 1 d . . P A 2
H30' H 0.429978 0.542606 0.066081 0.037 Uiso 0.326(4) 1 calc R U P A 2
C31' C 0.2635(13) 0.6212(14) 0.5013(13) 0.0298(19) Uani 0.326(4) 1 d . . P A 2
H31' H 0.217572 0.657220 0.506656 0.036 Uiso 0.326(4) 1 calc R U P A 2
C32' C 0.3345(13) 0.6233(14) 0.5574(13) 0.0347(19) Uani 0.326(4) 1 d . . P A 2
H32' H 0.336733 0.658234 0.602547 0.042 Uiso 0.326(4) 1 calc R U P A 2
C33' C 0.4008(13) 0.5747(14) 0.5469(13) 0.0329(19) Uani 0.326(4) 1 d . . P A 2
H33' H 0.451054 0.577464 0.583624 0.039 Uiso 0.326(4) 1 calc R U P A 2
C34' C 0.3963(14) 0.5229(17) 0.4852(14) 0.0300(19) Uani 0.326(4) 1 d . . P A 2
H34' H 0.443072 0.488929 0.478086 0.036 Uiso 0.326(4) 1 calc R U P A 2
C35' C 0.3252(14) 0.5190(19) 0.4329(16) 0.0215(17) Uani 0.326(4) 1 d . . P A 2
C36' C 0.364(3) 0.397(3) 0.360(2) 0.0234(19) Uani 0.326(4) 1 d . . P A 2
C37' C 0.3883(15) 0.3458(19) 0.4270(16) 0.0285(19) Uani 0.326(4) 1 d . . P A 2
H37' H 0.371869 0.359404 0.476294 0.034 Uiso 0.326(4) 1 calc R U P A 2
C38' C 0.4378(13) 0.2732(15) 0.4181(13) 0.0296(19) Uani 0.326(4) 1 d . . P A 2
H38' H 0.457223 0.237248 0.461184 0.036 Uiso 0.326(4) 1 calc R U P A 2
C39' C 0.4560(15) 0.2578(16) 0.3437(13) 0.0330(19) Uani 0.326(4) 1 d . . P A 2
H39' H 0.489267 0.210046 0.335669 0.040 Uiso 0.326(4) 1 calc R U P A 2
C40' C 0.4286(15) 0.3077(16) 0.2817(13) 0.0288(19) Uani 0.326(4) 1 d . . P A 2
H40' H 0.441821 0.292457 0.231541 0.035 Uiso 0.326(4) 1 calc R U P A 2
O1 O 0.2361(3) 0.0663(2) 0.2472(2) 0.0370(9) Uani 1 1 d . . . . .
C41 C 0.1703(5) 0.0527(5) 0.1147(4) 0.0556(19) Uani 1 1 d . . . . .
H41A H 0.220501 0.027245 0.098689 0.083 Uiso 1 1 calc R U . . .
H41B H 0.139114 0.083339 0.070070 0.083 Uiso 1 1 calc R U . . .
H41C H 0.134633 0.008432 0.131682 0.083 Uiso 1 1 calc R U . . .
C42 C 0.1958(4) 0.1126(4) 0.1813(4) 0.0401(14) Uani 1 1 d . . . . .
H42A H 0.234563 0.155630 0.165606 0.048 Uiso 1 1 calc R U . . .
H42B H 0.145690 0.141785 0.195196 0.048 Uiso 1 1 calc R U . . .
C43 C 0.2720(4) 0.1196(4) 0.3096(4) 0.0427(15) Uani 1 1 d . . . . .
H43A H 0.227816 0.154376 0.327995 0.051 Uiso 1 1 calc R U . . .
H43B H 0.313556 0.157777 0.291113 0.051 Uiso 1 1 calc R U . . .
C44 C 0.3138(5) 0.0662(5) 0.3753(4) 0.0516(17) Uani 1 1 d . . . . .
H44A H 0.272315 0.028708 0.393365 0.077 Uiso 1 1 calc R U . . .
H44B H 0.338677 0.102361 0.418872 0.077 Uiso 1 1 calc R U . . .
H44C H 0.357918 0.032476 0.356826 0.077 Uiso 1 1 calc R U . . .

loop_
_atom_site_aniso_label
_atom_site_aniso_U_11
_atom_site_aniso_U_22
_atom_site_aniso_U_33
_atom_site_aniso_U_23
_atom_site_aniso_U_13
_atom_site_aniso_U_12
Cd1 0.0278(7) 0.0239(5) 0.0298(5) 0.0006(3) 0.0058(4) 0.0004(4)
Rh1 0.0256(4) 0.0208(6) 0.0214(6) -0.0020(4) 0.0066(4) 0.0016(4)
Cl1 0.0411(12) 0.036(3) 0.039(2) -0.0084(13) 0.0150(15) -0.0016(17)
Cl2 0.038(3) 0.034(3) 0.056(2) -0.0042(17) 0.023(2) 0.0105(19)
Cd1' 0.0256(4) 0.0208(6) 0.0214(6) -0.0020(4) 0.0066(4) 0.0016(4)
Rh1' 0.0278(7) 0.0239(5) 0.0298(5) 0.0006(3) 0.0058(4) 0.0004(4)
Cl1' 0.0411(12) 0.036(3) 0.039(2) -0.0084(13) 0.0150(15) -0.0016(17)
Cl2' 0.038(3) 0.034(3) 0.056(2) -0.0042(17) 0.023(2) 0.0105(19)
Rh2 0.01939(17) 0.01786(18) 0.01833(18) -0.00050(14) 0.00451(13) 0.00089(14)
N1 0.016(2) 0.020(2) 0.019(2) -0.0023(17) 0.0052(18) 0.0011(16)
N2 0.020(2) 0.021(2) 0.020(3) 0.0007(17) 0.0030(19) -0.0002(16)
N3 0.022(3) 0.022(2) 0.023(2) 0.0002(16) 0.0036(18) 0.0002(18)
N4 0.022(2) 0.021(2) 0.0201(17) -0.0014(17) 0.0047(17) -0.0012(18)
N5 0.021(3) 0.020(2) 0.022(2) -0.0006(15) 0.0011(19) -0.0004(18)
N6 0.023(2) 0.024(2) 0.023(2) -0.0003(17) 0.0054(17) -0.0003(17)
N7 0.0233(17) 0.0225(18) 0.022(3) 0.000(2) 0.004(2) 0.0013(13)
N8 0.019(3) 0.019(2) 0.0175(16) 0.0004(15) 0.0030(19) -0.0009(19)
N9 0.023(3) 0.0229(19) 0.022(2) -0.0014(16) 0.0042(19) 0.0007(18)
N10 0.023(2) 0.0219(18) 0.022(2) -0.0006(16) 0.0034(18) 0.0001(18)
N11 0.021(3) 0.0206(17) 0.0212(17) -0.0002(13) 0.003(2) 0.000(2)
N12 0.023(2) 0.0219(19) 0.022(3) -0.0005(19) 0.0030(19) 0.0007(15)
C1 0.027(3) 0.027(3) 0.026(2) -0.0007(18) 0.0056(18) 0.0002(18)
C2 0.028(3) 0.029(3) 0.027(2) 0.0007(18) 0.0059(18) -0.0026(18)
C3 0.032(3) 0.031(3) 0.030(3) 0.0032(18) 0.0046(19) -0.0043(18)
C4 0.025(3) 0.023(2) 0.025(2) 0.0016(16) 0.004(2) -0.001(2)
C5 0.0189(18) 0.018(3) 0.017(2) -0.0004(19) 0.0017(15) 0.0002(19)
C6 0.019(3) 0.018(2) 0.020(2) 0.0011(15) 0.002(2) -0.0002(19)
C7 0.027(3) 0.027(2) 0.027(2) 0.0007(17) 0.0046(19) -0.0003(19)
C8 0.028(3) 0.028(2) 0.027(2) -0.0022(16) 0.0035(19) 0.0001(19)
C9 0.032(3) 0.032(2) 0.030(2) -0.0029(16) 0.005(2) 0.000(2)
C10 0.026(3) 0.027(2) 0.026(2) -0.0012(17) 0.0051(19) -0.0002(18)
C11 0.026(3) 0.026(2) 0.027(2) -0.0003(17) 0.0042(18) 0.0017(18)
C12 0.033(3) 0.032(2) 0.035(2) 0.0005(17) 0.0050(19) 0.0024(19)
C13 0.031(3) 0.028(2) 0.033(2) -0.0002(16) 0.0059(19) 0.000(2)
C14 0.029(3) 0.028(2) 0.030(2) 0.0000(16) 0.0049(19) 0.000(2)
C15 0.022(3) 0.021(2) 0.022(2) -0.0012(17) 0.0034(17) -0.0006(18)
C16 0.020(2) 0.019(2) 0.018(3) 0.0008(18) 0.0031(18) -0.0027(17)
C17 0.028(2) 0.027(2) 0.028(3) 0.0002(18) 0.0051(17) -0.0019(18)
C18 0.030(2) 0.029(3) 0.030(3) 0.0013(18) 0.0047(18) -0.0009(18)
C19 0.030(2) 0.033(3) 0.033(3) 0.0009(18) 0.0045(18) 0.0001(18)
C20 0.029(2) 0.030(3) 0.030(3) 0.0001(18) 0.0049(18) 0.0012(18)
C21 0.028(2) 0.030(2) 0.029(3) 0.000(2) 0.005(2) 0.0022(16)
C22 0.030(2) 0.032(2) 0.031(3) 0.0012(19) 0.0047(19) 0.0012(17)
C23 0.030(2) 0.031(2) 0.031(3) 0.0003(19) 0.0035(18) 0.0003(18)
C24 0.028(3) 0.028(2) 0.027(2) -0.0001(17) 0.0040(18) 0.0001(19)
C25 0.019(3) 0.019(2) 0.021(2) -0.0013(16) 0.0030(19) 0.0015(19)
C26 0.019(3) 0.020(2) 0.0182(19) -0.0014(15) 0.003(2) 0.001(2)
C27 0.029(3) 0.030(2) 0.027(2) 0.0015(16) 0.005(2) 0.000(2)
C28 0.031(3) 0.031(2) 0.029(2) 0.0040(16) 0.006(2) 0.000(2)
C29 0.035(3) 0.037(2) 0.033(3) -0.0001(18) 0.008(2) 0.0002(19)
C30 0.030(3) 0.032(2) 0.030(3) -0.0004(18) 0.0071(19) -0.0004(18)
C31 0.031(3) 0.029(2) 0.029(2) -0.0031(17) 0.0044(19) 0.0005(19)
C32 0.036(3) 0.034(2) 0.033(2) -0.0022(17) 0.005(2) 0.0009(19)
C33 0.034(3) 0.033(2) 0.031(2) -0.0015(17) 0.0026(19) 0.000(2)
C34 0.030(3) 0.031(2) 0.029(2) 0.0011(17) 0.0037(18) 0.001(2)
C35 0.021(3) 0.0211(19) 0.022(2) 0.0026(15) 0.002(2) -0.001(2)
C36 0.023(2) 0.023(2) 0.023(3) -0.0009(19) 0.0032(18) -0.0013(17)
C37 0.029(3) 0.028(2) 0.029(2) 0.0008(16) 0.0040(18) 0.000(2)
C38 0.031(3) 0.028(2) 0.030(3) 0.0020(18) 0.0060(17) 0.0007(18)
C39 0.035(2) 0.031(2) 0.033(3) 0.000(2) 0.005(2) 0.0031(16)
C40 0.030(2) 0.027(2) 0.029(3) -0.001(2) 0.004(2) 0.0009(16)
N1' 0.016(2) 0.020(2) 0.019(2) -0.0023(17) 0.0052(18) 0.0011(16)
N2' 0.020(2) 0.021(2) 0.020(3) 0.0007(17) 0.0030(19) -0.0002(16)
N3' 0.022(3) 0.022(2) 0.023(2) 0.0002(16) 0.0036(18) 0.0002(18)
N4' 0.022(2) 0.021(2) 0.0201(17) -0.0014(17) 0.0047(17) -0.0012(18)
N5' 0.021(3) 0.020(2) 0.022(2) -0.0006(15) 0.0011(19) -0.0004(18)
N6' 0.023(2) 0.024(2) 0.023(2) -0.0003(17) 0.0054(17) -0.0003(17)
N7' 0.0233(17) 0.0225(18) 0.022(3) 0.000(2) 0.004(2) 0.0013(13)
N8' 0.019(3) 0.019(2) 0.0175(16) 0.0004(15) 0.0030(19) -0.0009(19)
N9' 0.023(3) 0.0229(19) 0.022(2) -0.0014(16) 0.0042(19) 0.0007(18)
N10' 0.023(2) 0.0219(18) 0.022(2) -0.0006(16) 0.0034(18) 0.0001(18)
N11' 0.021(3) 0.0206(17) 0.0212(17) -0.0002(13) 0.003(2) 0.000(2)
N12' 0.023(2) 0.0219(19) 0.022(3) -0.0005(19) 0.0030(19) 0.0007(15)
C1' 0.027(3) 0.027(3) 0.026(2) -0.0007(18) 0.0056(18) 0.0002(18)
C2' 0.028(3) 0.029(3) 0.027(2) 0.0007(18) 0.0059(18) -0.0026(18)
C3' 0.032(3) 0.031(3) 0.030(3) 0.0032(18) 0.0046(19) -0.0043(18)
C4' 0.025(3) 0.023(2) 0.025(2) 0.0016(16) 0.004(2) -0.001(2)
C5' 0.0189(18) 0.018(3) 0.017(2) -0.0004(19) 0.0017(15) 0.0002(19)
C6' 0.019(3) 0.018(2) 0.020(2) 0.0011(15) 0.002(2) -0.0002(19)
C7' 0.027(3) 0.027(2) 0.027(2) 0.0007(17) 0.0046(19) -0.0003(19)
C8' 0.028(3) 0.028(2) 0.027(2) -0.0022(16) 0.0035(19) 0.0001(19)
C9' 0.032(3) 0.032(2) 0.030(2) -0.0029(16) 0.005(2) 0.000(2)
C10' 0.026(3) 0.027(2) 0.026(2) -0.0012(17) 0.0051(19) -0.0002(18)
C11' 0.026(3) 0.026(2) 0.027(2) -0.0003(17) 0.0042(18) 0.0017(18)
C12' 0.033(3) 0.032(2) 0.035(2) 0.0005(17) 0.0050(19) 0.0024(19)
C13' 0.031(3) 0.028(2) 0.033(2) -0.0002(16) 0.0059(19) 0.000(2)
C14' 0.029(3) 0.028(2) 0.030(2) 0.0000(16) 0.0049(19) 0.000(2)
C15' 0.022(3) 0.021(2) 0.022(2) -0.0012(17) 0.0034(17) -0.0006(18)
C16' 0.020(2) 0.019(2) 0.018(3) 0.0008(18) 0.0031(18) -0.0027(17)
C17' 0.028(2) 0.027(2) 0.028(3) 0.0002(18) 0.0051(17) -0.0019(18)
C18' 0.030(2) 0.029(3) 0.030(3) 0.0013(18) 0.0047(18) -0.0009(18)
C19' 0.030(2) 0.033(3) 0.033(3) 0.0009(18) 0.0045(18) 0.0001(18)
C20' 0.029(2) 0.030(3) 0.030(3) 0.0001(18) 0.0049(18) 0.0012(18)
C21' 0.028(2) 0.030(2) 0.029(3) 0.000(2) 0.005(2) 0.0022(16)
C22' 0.030(2) 0.032(2) 0.031(3) 0.0012(19) 0.0047(19) 0.0012(17)
C23' 0.030(2) 0.031(2) 0.031(3) 0.0003(19) 0.0035(18) 0.0003(18)
C24' 0.028(3) 0.028(2) 0.027(2) -0.0001(17) 0.0040(18) 0.0001(19)
C25' 0.019(3) 0.019(2) 0.021(2) -0.0013(16) 0.0030(19) 0.0015(19)
C26' 0.019(3) 0.020(2) 0.0182(19) -0.0014(15) 0.003(2) 0.001(2)
C27' 0.029(3) 0.030(2) 0.027(2) 0.0015(16) 0.005(2) 0.000(2)
C28' 0.031(3) 0.031(2) 0.029(2) 0.0040(16) 0.006(2) 0.000(2)
C29' 0.035(3) 0.037(2) 0.033(3) -0.0001(18) 0.008(2) 0.0002(19)
C30' 0.030(3) 0.032(2) 0.030(3) -0.0004(18) 0.0071(19) -0.0004(18)
C31' 0.031(3) 0.029(2) 0.029(2) -0.0031(17) 0.0044(19) 0.0005(19)
C32' 0.036(3) 0.034(2) 0.033(2) -0.0022(17) 0.005(2) 0.0009(19)
C33' 0.034(3) 0.033(2) 0.031(2) -0.0015(17) 0.0026(19) 0.000(2)
C34' 0.030(3) 0.031(2) 0.029(2) 0.0011(17) 0.0037(18) 0.001(2)
C35' 0.021(3) 0.0211(19) 0.022(2) 0.0026(15) 0.002(2) -0.001(2)
C36' 0.023(2) 0.023(2) 0.023(3) -0.0009(19) 0.0032(18) -0.0013(17)
C37' 0.029(3) 0.028(2) 0.029(2) 0.0008(16) 0.0040(18) 0.000(2)
C38' 0.031(3) 0.028(2) 0.030(3) 0.0020(18) 0.0060(17) 0.0007(18)
C39' 0.035(2) 0.031(2) 0.033(3) 0.000(2) 0.005(2) 0.0031(16)
C40' 0.030(2) 0.027(2) 0.029(3) -0.001(2) 0.004(2) 0.0009(16)
O1 0.038(2) 0.028(2) 0.043(2) 0.0025(18) 0.0035(19) 0.0000(17)
C41 0.047(4) 0.057(5) 0.058(5) -0.006(4) -0.008(3) 0.007(3)
C42 0.030(3) 0.039(3) 0.052(4) 0.005(3) 0.007(3) 0.005(3)
C43 0.042(3) 0.040(4) 0.046(4) -0.006(3) 0.009(3) -0.008(3)
C44 0.055(4) 0.061(5) 0.040(4) -0.003(3) 0.011(3) 0.001(4)

loop_
_atom_type_symbol
_atom_type_description
_atom_type_scat_dispersion_real
_atom_type_scat_dispersion_imag
_atom_type_scat_source
C C 0.0033 0.0016 'International Tables Vol C Tables 4.2.6.8 and 6.1.1.4'
H H 0.0000 0.0000 'International Tables Vol C Tables 4.2.6.8 and 6.1.1.4'
N N 0.0061 0.0033 'International Tables Vol C Tables 4.2.6.8 and 6.1.1.4'
Cl Cl 0.1484 0.1585 'International Tables Vol C Tables 4.2.6.8 and 6.1.1.4'
Rh Rh -1.1178 0.9187 'International Tables Vol C Tables 4.2.6.8 and 6.1.1.4'
Cd Cd -0.8075 1.2024 'International Tables Vol C Tables 4.2.6.8 and 6.1.1.4'
O O 0.0106 0.0060 'International Tables Vol C Tables 4.2.6.8 and 6.1.1.4'

loop_
_geom_angle_atom_site_label_1
_geom_angle_atom_site_label_2
_geom_angle_atom_site_label_3
_geom_angle
_geom_angle_site_symmetry_1
_geom_angle_site_symmetry_3
_geom_angle_publ_flag
N6 Cd1 N3 152.4(5) . . ?
N6 Cd1 N12 83.6(5) . . ?
N3 Cd1 N12 90.3(5) . . ?
N6 Cd1 N9 88.6(4) . . ?
N3 Cd1 N9 84.8(4) . . ?
N12 Cd1 N9 153.1(4) . . ?
N6 Cd1 Cl2 104.2(5) . . ?
N3 Cd1 Cl2 103.4(5) . . ?
N12 Cd1 Cl2 103.0(4) . . ?
N9 Cd1 Cl2 103.8(4) . . ?
N6 Cd1 Rh2 76.5(3) . . ?
N3 Cd1 Rh2 75.9(4) . . ?
N12 Cd1 Rh2 77.7(3) . . ?
N9 Cd1 Rh2 75.5(3) . . ?
Cl2 Cd1 Rh2 179.0(3) . . ?
N7 Rh1 N10 172.7(5) . . ?
N7 Rh1 N4 90.2(6) . . ?
N10 Rh1 N4 90.4(4) . . ?
N7 Rh1 N1 84.8(6) . . ?
N10 Rh1 N1 93.6(4) . . ?
N4 Rh1 N1 171.3(5) . . ?
N7 Rh1 Rh2 86.5(5) . . ?
N10 Rh1 Rh2 86.3(3) . . ?
N4 Rh1 Rh2 86.0(3) . . ?
N1 Rh1 Rh2 86.6(4) . . ?
N7 Rh1 Cl1 93.0(5) . . ?
N10 Rh1 Cl1 94.2(3) . . ?
N4 Rh1 Cl1 92.2(3) . . ?
N1 Rh1 Cl1 95.1(4) . . ?
Rh2 Rh1 Cl1 178.15(15) . . ?
N1' Cd1' N4' 151.0(10) . . ?
N1' Cd1' Cl1' 109.4(8) . . ?
N4' Cd1' Cl1' 99.5(7) . . ?
N1' Cd1' N10' 86.5(9) . . ?
N4' Cd1' N10' 89.4(8) . . ?
Cl1' Cd1' N10' 103.7(6) . . ?
N1' Cd1' N7' 83.2(11) . . ?
N4' Cd1' N7' 85.9(11) . . ?
Cl1' Cd1' N7' 107.0(9) . . ?
N10' Cd1' N7' 149.3(10) . . ?
N1' Cd1' Rh2 75.0(7) . . ?
N4' Cd1' Rh2 76.1(6) . . ?
Cl1' Cd1' Rh2 175.6(4) . . ?
N10' Cd1' Rh2 77.1(5) . . ?
N7' Cd1' Rh2 72.4(8) . . ?
N12' Rh1' N9' 174.2(11) . . ?
N12' Rh1' Rh2 88.1(8) . . ?
N9' Rh1' Rh2 87.6(7) . . ?
N12' Rh1' N3' 90.2(11) . . ?
N9' Rh1' N3' 93.3(10) . . ?
Rh2 Rh1' N3' 85.7(7) . . ?
N12' Rh1' N6' 87.7(10) . . ?
N9' Rh1' N6' 88.1(9) . . ?
Rh2 Rh1' N6' 85.2(7) . . ?
N3' Rh1' N6' 170.7(10) . . ?
N12' Rh1' Cl2' 93.4(10) . . ?
N9' Rh1' Cl2' 91.0(9) . . ?
Rh2 Rh1' Cl2' 178.5(7) . . ?
N3' Rh1' Cl2' 93.8(10) . . ?
N6' Rh1' Cl2' 95.3(9) . . ?
N11 Rh2 N5 91.6(8) . . ?
N8' Rh2 N2' 96.9(14) . . ?
N11 Rh2 N2 91.1(8) . . ?
N5 Rh2 N2 176.4(7) . . ?
N11 Rh2 N8 176.4(7) . . ?
N5 Rh2 N8 90.3(6) . . ?
N2 Rh2 N8 86.9(6) . . ?
N8' Rh2 N5' 89.3(14) . . ?
N2' Rh2 N5' 173.6(15) . . ?
N8' Rh2 N11' 173.8(15) . . ?
N2' Rh2 N11' 88.9(17) . . ?
N5' Rh2 N11' 84.8(17) . . ?
N8' Rh2 Rh1' 89.6(10) . . ?
N2' Rh2 Rh1' 90.3(11) . . ?
N5' Rh2 Rh1' 88.6(11) . . ?
N11' Rh2 Rh1' 88.2(13) . . ?
N11 Rh2 Rh1 88.8(6) . . ?
N5 Rh2 Rh1 88.7(5) . . ?
N2 Rh2 Rh1 88.9(5) . . ?
N8 Rh2 Rh1 88.1(4) . . ?
N11 Rh2 Cd1 90.6(6) . . ?
N5 Rh2 Cd1 91.2(5) . . ?
N2 Rh2 Cd1 91.2(5) . . ?
N8 Rh2 Cd1 92.5(4) . . ?
Rh1 Rh2 Cd1 179.38(5) . . ?
N8' Rh2 Cd1' 92.2(10) . . ?
N2' Rh2 Cd1' 92.3(11) . . ?
N5' Rh2 Cd1' 88.6(11) . . ?
N11' Rh2 Cd1' 89.6(13) . . ?
Rh1' Rh2 Cd1' 176.60(13) . . ?
C1 N1 C5 117.6(13) . . ?
C1 N1 Rh1 121.2(9) . . ?
C5 N1 Rh1 121.2(11) . . ?
C6 N2 C5 122.8(16) . . ?
C6 N2 Rh2 116.0(12) . . ?
C5 N2 Rh2 121.1(12) . . ?
C10 N3 C6 119.6(10) . . ?
C10 N3 Cd1 111.7(8) . . ?
C6 N3 Cd1 128.5(10) . . ?
C15 N4 C11 119.2(10) . . ?
C15 N4 Rh1 119.6(9) . . ?
C11 N4 Rh1 121.1(7) . . ?
C15 N5 C16 127.1(15) . . ?
C15 N5 Rh2 118.6(11) . . ?
C16 N5 Rh2 114.1(12) . . ?
C20 N6 C16 120.1(10) . . ?
C20 N6 Cd1 112.1(8) . . ?
C16 N6 Cd1 127.6(9) . . ?
C21 N7 C25 116.2(12) . . ?
C21 N7 Rh1 119.5(9) . . ?
C25 N7 Rh1 123.8(11) . . ?
C25 N8 C26 119.9(15) . . ?
C25 N8 Rh2 120.7(13) . . ?
C26 N8 Rh2 119.4(9) . . ?
C30 N9 C26 120.6(10) . . ?
C30 N9 Cd1 112.1(7) . . ?
C26 N9 Cd1 127.3(9) . . ?
C31 N10 C35 119.7(8) . . ?
C31 N10 Rh1 120.6(6) . . ?
C35 N10 Rh1 119.3(8) . . ?
C35 N11 C36 120.5(19) . . ?
C35 N11 Rh2 115.5(15) . . ?
C36 N11 Rh2 123.4(17) . . ?
C40 N12 C36 119.7(12) . . ?
C40 N12 Cd1 115.2(8) . . ?
C36 N12 Cd1 125.1(12) . . ?
N1 C1 C2 124.4(12) . . ?
C1 C2 C3 116.8(13) . . ?
C4 C3 C2 118.9(14) . . ?
C3 C4 C5 125.2(15) . . ?
C4 C5 N1 116.7(15) . . ?
C4 C5 N2 130.1(15) . . ?
N1 C5 N2 113.0(14) . . ?
N2 C6 N3 120.2(12) . . ?
N2 C6 C7 121.5(12) . . ?
N3 C6 C7 117.9(12) . . ?
C8 C7 C6 120.7(11) . . ?
C7 C8 C9 119.7(10) . . ?
C10 C9 C8 116.8(11) . . ?
N3 C10 C9 125.2(10) . . ?
C12 C11 N4 123.5(9) . . ?
C11 C12 C13 119.0(10) . . ?
C14 C13 C12 117.9(10) . . ?
C13 C14 C15 121.4(10) . . ?
N5 C15 N4 117.6(13) . . ?
N5 C15 C14 123.0(12) . . ?
N4 C15 C14 118.9(12) . . ?
N6 C16 N5 119.6(12) . . ?
N6 C16 C17 117.2(11) . . ?
N5 C16 C17 123.1(12) . . ?
C18 C17 C16 121.0(11) . . ?
C17 C18 C19 119.6(10) . . ?
C18 C19 C20 117.9(10) . . ?
N6 C20 C19 124.1(10) . . ?
N7 C21 C22 124.3(11) . . ?
C21 C22 C23 118.5(11) . . ?
C24 C23 C22 119.4(12) . . ?
C25 C24 C23 121.4(13) . . ?
C24 C25 N8 129.3(16) . . ?
C24 C25 N7 119.9(13) . . ?
N8 C25 N7 110.5(14) . . ?
N8 C26 N9 116.1(12) . . ?
N8 C26 C27 127.0(11) . . ?
N9 C26 C27 117.0(11) . . ?
C28 C27 C26 121.9(10) . . ?
C27 C28 C29 120.3(10) . . ?
C30 C29 C28 117.1(10) . . ?
N9 C30 C29 123.1(10) . . ?
N10 C31 C32 123.5(9) . . ?
C31 C32 C33 119.3(9) . . ?
C34 C33 C32 118.2(9) . . ?
C33 C34 C35 121.3(10) . . ?
N11 C35 N10 117.7(12) . . ?
N11 C35 C34 124.2(12) . . ?
N10 C35 C34 117.9(11) . . ?
N12 C36 N11 116.8(18) . . ?
N12 C36 C37 117.9(17) . . ?
N11 C36 C37 125.2(17) . . ?
C38 C37 C36 121.7(12) . . ?
C37 C38 C39 120.1(10) . . ?
C40 C39 C38 116.4(10) . . ?
N12 C40 C39 124.0(10) . . ?
C1' N1' C5' 120(3) . . ?
C1' N1' Cd1' 110(2) . . ?
C5' N1' Cd1' 128(2) . . ?
C5' N2' C6' 119(3) . . ?
C5' N2' Rh2 116(3) . . ?
C6' N2' Rh2 119(2) . . ?
C6' N3' C10' 116(2) . . ?
C6' N3' Rh1' 118(2) . . ?
C10' N3' Rh1' 124.4(19) . . ?
C11' N4' C15' 117(2) . . ?
C11' N4' Cd1' 116.7(16) . . ?
C15' N4' Cd1' 126.2(19) . . ?
C16' N5' C15' 113(3) . . ?
C16' N5' Rh2 129(3) . . ?
C15' N5' Rh2 118(2) . . ?
C20' N6' C16' 115(2) . . ?
C20' N6' Rh1' 126.0(18) . . ?
C16' N6' Rh1' 118.2(19) . . ?
C25' N7' C21' 127(3) . . ?
C25' N7' Cd1' 120(3) . . ?
C21' N7' Cd1' 112.7(19) . . ?
C25' N8' C26' 130(3) . . ?
C25' N8' Rh2 112(3) . . ?
C26' N8' Rh2 118(2) . . ?
C30' N9' C26' 117(2) . . ?
C30' N9' Rh1' 122.9(18) . . ?
C26' N9' Rh1' 120.1(19) . . ?
C31' N10' C35' 118(2) . . ?
C31' N10' Cd1' 113.9(15) . . ?
C35' N10' Cd1' 126.8(17) . . ?
C36' N11' C35' 123(4) . . ?
C36' N11' Rh2 117(3) . . ?
C35' N11' Rh2 120(3) . . ?
C36' N12' C40' 117(3) . . ?
C36' N12' Rh1' 122(3) . . ?
C40' N12' Rh1' 121.0(18) . . ?
N1' C1' C2' 124(3) . . ?
C1' C2' C3' 120(3) . . ?
C2' C3' C4' 121(3) . . ?
C3' C4' C5' 110(3) . . ?
N1' C5' N2' 121(3) . . ?
N1' C5' C4' 124(3) . . ?
N2' C5' C4' 112(3) . . ?
C7' C6' N3' 122(3) . . ?
C7' C6' N2' 129(3) . . ?
N3' C6' N2' 108(2) . . ?
C8' C7' C6' 120(3) . . ?
C7' C8' C9' 120(2) . . ?
C10' C9' C8' 120(3) . . ?
C9' C10' N3' 121(2) . . ?
C12' C11' N4' 124(2) . . ?
C11' C12' C13' 118(2) . . ?
C14' C13' C12' 120(2) . . ?
C13' C14' C15' 122(2) . . ?
C14' C15' N4' 120(3) . . ?
C14' C15' N5' 126(3) . . ?
N4' C15' N5' 114(3) . . ?
C17' C16' N5' 126(3) . . ?
C17' C16' N6' 125(3) . . ?
N5' C16' N6' 109(3) . . ?
C16' C17' C18' 118(3) . . ?
C19' C18' C17' 120(2) . . ?
C18' C19' C20' 122(2) . . ?
C19' C20' N6' 120(2) . . ?
C22' C21' N7' 121(3) . . ?
C23' C22' C21' 118(2) . . ?
C24' C23' C22' 121(3) . . ?
C23' C24' C25' 122(3) . . ?
N7' C25' N8' 128(3) . . ?
N7' C25' C24' 112(3) . . ?
N8' C25' C24' 120(3) . . ?
N9' C26' N8' 118(3) . . ?
N9' C26' C27' 122(2) . . ?
N8' C26' C27' 119(2) . . ?
C28' C27' C26' 116(2) . . ?
C29' C28' C27' 120(2) . . ?
C28' C29' C30' 120(2) . . ?
N9' C30' C29' 125(2) . . ?
N10' C31' C32' 121(2) . . ?
C33' C32' C31' 119(2) . . ?
C34' C33' C32' 120(2) . . ?
C33' C34' C35' 120(2) . . ?
C34' C35' N10' 122(3) . . ?
C34' C35' N11' 122(3) . . ?
N10' C35' N11' 116(3) . . ?
N12' C36' N11' 116(4) . . ?
N12' C36' C37' 123(4) . . ?
N11' C36' C37' 121(4) . . ?
C38' C37' C36' 118(3) . . ?
C39' C38' C37' 116(2) . . ?
C40' C39' C38' 123(2) . . ?
C39' C40' N12' 123(2) . . ?
C43 O1 C42 112.3(5) . . ?
O1 C42 C41 108.7(5) . . ?
O1 C43 C44 108.7(5) . . ?

loop_
_geom_bond_atom_site_label_1
_geom_bond_atom_site_label_2
_geom_bond_distance
_geom_bond_site_symmetry_2
_geom_bond_publ_flag
Cd1 N6 2.173(10) . ?
Cd1 N3 2.190(11) . ?
Cd1 N12 2.330(10) . ?
Cd1 N9 2.341(10) . ?
Cd1 Cl2 2.429(5) . ?
Cd1 Rh2 2.7005(17) . ?
Rh1 N7 2.016(13) . ?
Rh1 N10 2.062(8) . ?
Rh1 N4 2.068(9) . ?
Rh1 N1 2.137(13) . ?
Rh1 Rh2 2.3463(19) . ?
Rh1 Cl1 2.516(5) . ?
Cd1' N1' 2.14(3) . ?
Cd1' N4' 2.34(2) . ?
Cd1' Cl1' 2.353(12) . ?
Cd1' N10' 2.354(19) . ?
Cd1' N7' 2.41(3) . ?
Cd1' Rh2 2.745(3) . ?
Rh1' N12' 2.04(3) . ?
Rh1' N9' 2.04(2) . ?
Rh1' Rh2 2.308(3) . ?
Rh1' N3' 2.37(3) . ?
Rh1' N6' 2.38(3) . ?
Rh1' Cl2' 2.534(16) . ?
Rh2 N8' 2.01(4) . ?
Rh2 N11 2.02(2) . ?
Rh2 N5 2.020(19) . ?
Rh2 N2' 2.02(4) . ?
Rh2 N2 2.043(19) . ?
Rh2 N8 2.045(16) . ?
Rh2 N5' 2.06(4) . ?
Rh2 N11' 2.09(5) . ?
N1 C1 1.37(2) . ?
N1 C5 1.383(19) . ?
N2 C6 1.32(2) . ?
N2 C5 1.38(3) . ?
N3 C10 1.343(18) . ?
N3 C6 1.343(17) . ?
N4 C15 1.349(15) . ?
N4 C11 1.368(14) . ?
N5 C15 1.34(2) . ?
N5 C16 1.39(2) . ?
N6 C20 1.343(17) . ?
N6 C16 1.354(17) . ?
N7 C21 1.34(2) . ?
N7 C25 1.43(2) . ?
N8 C25 1.364(18) . ?
N8 C26 1.37(2) . ?
N9 C30 1.352(16) . ?
N9 C26 1.378(13) . ?
N10 C31 1.347(14) . ?
N10 C35 1.363(14) . ?
N11 C35 1.35(3) . ?
N11 C36 1.37(3) . ?
N12 C40 1.355(17) . ?
N12 C36 1.36(2) . ?
C1 C2 1.373(17) . ?
C2 C3 1.375(19) . ?
C3 C4 1.33(2) . ?
C4 C5 1.38(2) . ?
C6 C7 1.450(16) . ?
C7 C8 1.376(18) . ?
C8 C9 1.381(13) . ?
C9 C10 1.381(14) . ?
C11 C12 1.364(13) . ?
C12 C13 1.392(12) . ?
C13 C14 1.387(17) . ?
C14 C15 1.422(19) . ?
C16 C17 1.467(17) . ?
C17 C18 1.362(17) . ?
C18 C19 1.381(13) . ?
C19 C20 1.385(13) . ?
C21 C22 1.365(16) . ?
C22 C23 1.383(13) . ?
C23 C24 1.365(17) . ?
C24 C25 1.35(2) . ?
C26 C27 1.397(19) . ?
C27 C28 1.361(16) . ?
C28 C29 1.391(13) . ?
C29 C30 1.367(15) . ?
C31 C32 1.374(12) . ?
C32 C33 1.387(13) . ?
C33 C34 1.373(15) . ?
C34 C35 1.446(15) . ?
C36 C37 1.40(2) . ?
C37 C38 1.350(16) . ?
C38 C39 1.404(13) . ?
C39 C40 1.361(13) . ?
N1' C1' 1.33(4) . ?
N1' C5' 1.34(4) . ?
N2' C5' 1.37(5) . ?
N2' C6' 1.52(5) . ?
N3' C6' 1.37(4) . ?
N3' C10' 1.39(4) . ?
N4' C11' 1.36(3) . ?
N4' C15' 1.38(3) . ?
N5' C16' 1.33(4) . ?
N5' C15' 1.45(5) . ?
N6' C20' 1.36(4) . ?
N6' C16' 1.38(4) . ?
N7' C25' 1.26(5) . ?
N7' C21' 1.37(5) . ?
N8' C25' 1.36(4) . ?
N8' C26' 1.38(4) . ?
N9' C30' 1.31(3) . ?
N9' C26' 1.32(3) . ?
N10' C31' 1.34(3) . ?
N10' C35' 1.35(3) . ?
N11' C36' 1.38(7) . ?
N11' C35' 1.40(6) . ?
N12' C36' 1.35(5) . ?
N12' C40' 1.35(4) . ?
C1' C2' 1.34(4) . ?
C2' C3' 1.43(4) . ?
C3' C4' 1.46(4) . ?
C4' C5' 1.50(4) . ?
C6' C7' 1.34(4) . ?
C7' C8' 1.32(4) . ?
C8' C9' 1.37(3) . ?
C9' C10' 1.31(3) . ?
C11' C12' 1.34(3) . ?
C12' C13' 1.38(3) . ?
C13' C14' 1.34(4) . ?
C14' C15' 1.34(4) . ?
C16' C17' 1.30(4) . ?
C17' C18' 1.35(4) . ?
C18' C19' 1.33(3) . ?
C19' C20' 1.35(3) . ?
C21' C22' 1.37(3) . ?
C22' C23' 1.36(3) . ?
C23' C24' 1.35(4) . ?
C24' C25' 1.53(5) . ?
C26' C27' 1.45(4) . ?
C27' C28' 1.40(4) . ?
C28' C29' 1.33(3) . ?
C29' C30' 1.35(3) . ?
C31' C32' 1.38(3) . ?
C32' C33' 1.35(3) . ?
C33' C34' 1.33(3) . ?
C34' C35' 1.35(3) . ?
C36' C37' 1.42(5) . ?
C37' C38' 1.42(4) . ?
C38' C39' 1.38(3) . ?
C39' C40' 1.35(3) . ?
O1 C43 1.420(7) . ?
O1 C42 1.423(7) . ?
C41 C42 1.497(9) . ?
C43 C44 1.488(9) . ?
